data_2001256
loop_
_publ_author_name
'Pokkuluri, P. R.'
'Scheffer, J. R.'
'Trotter, J.'

_publ_section_title
;
 Crystal structure and photochemistry of dimethyl
 9,10-dichloro-9,10-dihydro-9,10-ethenoanthracene-11,12-dicarboxylate
;
_journal_issue 11
_journal_name_full 'Acta Crystallographica Section C'
_journal_page_first 2014
_journal_page_last 2018
_journal_paper_doi 10.1107/S0108270193004445
_journal_volume 49
_journal_year 1993
_chemical_formula_moiety 'C20 H14 Cl2 O4'
_chemical_formula_sum 'C20 H14 Cl2 O4'
_chemical_formula_weight 389.23
_symmetry_cell_setting orthorhombic
_symmetry_space_group_name_Hall 'P 2ac 2ab'
_symmetry_space_group_name_H-M 'P 21 21 21'
_atom_type_scat_source 'TEXSAN (MSC, 1990)'
_cell_angle_alpha 90.
_cell_angle_beta 90.
_cell_angle_gamma 90.
_cell_formula_units_Z 4
_cell_length_a 10.420(3)
_cell_length_b 17.6520(10)
_cell_length_c 9.697(2)
_cell_measurement_reflns_used 25
_cell_measurement_temperature 294
_cell_measurement_theta_max 52
_cell_measurement_theta_min 45
_cell_volume 1783.6(6)
_diffrn_measurement_device 'Rigaku AFC6'
_diffrn_measurement_method \w-2\q
_diffrn_radiation_type CuK\a
_diffrn_radiation_wavelength 1.5418
_diffrn_reflns_limit_h_max 13
_diffrn_reflns_limit_h_min 0
_diffrn_reflns_limit_k_max 22
_diffrn_reflns_limit_k_min 0
_diffrn_reflns_limit_l_max 12
_diffrn_reflns_limit_l_min 0
_diffrn_reflns_number 2199
_diffrn_reflns_theta_max 77.6
_diffrn_standards_decay_% 0
_diffrn_standards_interval_count 150
_diffrn_standards_number 3
_exptl_absorpt_coefficient_mu 3.53
_exptl_absorpt_correction_T_max 1.00
_exptl_absorpt_correction_T_min 0.85
_exptl_absorpt_correction_type empirical
_exptl_crystal_colour colorless
_exptl_crystal_density_diffrn 1.45
_exptl_crystal_description prism
_exptl_crystal_size_max 0.4
_exptl_crystal_size_mid 0.25
_exptl_crystal_size_min 0.2
_refine_diff_density_max 0.20
_refine_diff_density_min -0.26
_refine_ls_extinction_coef 0.43E-5
_refine_ls_extinction_method 'TEXSAN (MSC, 1990)'
_refine_ls_goodness_of_fit_obs 2.04
_refine_ls_hydrogen_treatment refall
_refine_ls_number_parameters 292
_refine_ls_number_reflns 1824
_refine_ls_R_factor_obs 0.039
_refine_ls_shift/esd_max 0.01
_refine_ls_structure_factor_coef F
_refine_ls_weighting_details 'w = 1/\s^2^(F)'
_refine_ls_weighting_scheme calc
_refine_ls_wR_factor_obs 0.061
_reflns_number_observed 1824
_reflns_number_total 2199
_reflns_observed_criterion I>3\s(I)
_cod_data_source_file br1036.cif
_cod_data_source_block br1036_structure_2_of_3
_cod_depositor_comments
;
The following automatic conversions were performed:

'_refine_ls_weighting_scheme' value 'w = 1/\s^2^(F)' was changed to
'calc'. New tag '_refine_ls_weighting_details' was created. The value
of the new tag was set to 'w = 1/\s^2^(F)'.

Automatic conversion script
Id: cif_fix_values 3143 2015-03-26 13:38:13Z robertas 
;
_cod_original_cell_volume 1783.6(5)
_cod_database_code 2001256

loop_
_atom_site_label
_atom_site_fract_x
_atom_site_fract_y
_atom_site_fract_z
_atom_site_U_iso_or_equiv
Cl1 .94070(10) .91072(7) .91480(10) 4.28(4)
Cl2 1.21360(10) 1.02687(7) 1.34210(10) 5.19(5)
O1 .7446(3) .9769(2) 1.1353(4) 4.50(10)
O2 .7082(3) .8555(2) 1.1848(5) 5.3(2)
O3 .9250(3) 1.0800(2) 1.2571(3) 4.30(10)
O4 1.0080(5) 1.0793(2) 1.0448(4) 6.1(2)
C1 .8975(5) .8094(3) 1.4114(5) 4.4(2)
C2 .9519(7) .7862(4) 1.5351(6) 6.0(3)
C3 1.0671(7) .8158(4) 1.5809(5) 6.2(3)
C4A 1.0738(4) .8957(3) 1.3832(4) 3.5(2)
C4 1.1308(5) .8713(3) 1.5052(5) 4.7(2)
C5 1.3379(4) .8738(3) 1.2093(5) 3.8(2)
C6 1.3892(4) .8195(3) 1.1208(5) 4.3(2)
C7 1.3163(4) .7884(3) 1.0152(5) 4.0(2)
C8 1.1894(4) .8107(3) .9953(4) 3.6(2)
C8A 1.1391(3) .8660(2) 1.0819(4) 2.90(10)
C9A .9596(4) .8650(2) 1.3372(4) 3.20(10)
C9 1.0129(3) .9035(2) 1.0773(4) 3.00(10)
C10A 1.2136(4) .8961(2) 1.1872(4) 3.10(10)
C10 1.1305(4) .9477(2) 1.2752(4) 3.30(10)
C11 .9196(4) .9037(2) 1.2064(4) 3.10(10)
C12 1.0135(3) .9669(2) 1.1800(4) 2.90(10)
C13 .7787(4) .9090(2) 1.1754(4) 3.30(10)
C14 .6125(5) .9878(4) 1.0935(8) 5.6(3)
C15 .9814(4) 1.0478(2) 1.1489(5) 3.7(2)
C16 .8930(10) 1.1582(4) 1.2460(10) 6.6(4)
H1 .820(6) .789(3) 1.361(6) ?
H2 .921(7) .759(4) 1.586(8) ?
H3 1.120(10) .789(6) 1.650(10) ?
H4 1.211(6) .894(3) 1.518(6) ?
H5 1.388(7) .910(4) 1.283(7) ?
H6 1.487(5) .811(3) 1.132(6) ?
H7 1.353(5) .757(3) .949(6) ?
H8 1.123(5) .794(3) .918(6) ?
H14A .570(10) .972(5) 1.170(10) ?
H14B .614(5) 1.046(3) 1.084(6) ?
H14C .622(8) .972(5) .980(10) ?
H16B .887(8) 1.183(5) 1.360(10) ?
H16A .960(10) 1.181(7) 1.180(10) ?
H16C .840(7) 1.164(4) 1.203(7) ?

loop_
_geom_angle_atom_site_label_1
_geom_angle_atom_site_label_2
_geom_angle_atom_site_label_3
_geom_angle
_geom_angle_publ_flag
C13 O1 C14 117.6(4) no
C15 O3 C16 117.3(5) no
C9A C1 C2 117.9(5) no
C3 C2 C1 121.4(6) no
C2 C3 C4 120.7(5) no
C9A C4A C4 121.4(5) no
C9A C4A C10 110.6(3) no
C4 C4A C10 127.5(4) no
C4A C4 C3 117.5(5) no
C10A C5 C6 117.6(4) no
C7 C6 C5 121.1(4) no
C6 C7 C8 120.6(4) no
C8A C8 C7 118.2(4) no
C10A C8A C8 120.1(4) no
C10A C8A C9 110.4(3) no
C8 C8A C9 129.4(4) no
C1 C9A C4A 121.0(4) no
C1 C9A C11 129.4(4) no
C4A C9A C11 109.5(3) no
C8A C9 C12 108.2(3) no
C8A C9 C11 121.6(3) no
C8A C9 Cl1 116.3(3) no
C12 C9 C11 58.4(2) no
C12 C9 Cl1 123.1(3) no
C11 C9 Cl1 116.6(2) no
C5 C10A C8A 122.3(4) no
C5 C10A C10 128.5(4) no
C8A C10A C10 108.9(3) no
C4A C10 C10A 104.3(3) no
C4A C10 C12 103.6(3) no
C4A C10 Cl2 114.7(3) no
C10A C10 C12 104.0(3) no
C10A C10 Cl2 113.7(3) no
C12 C10 Cl2 115.3(3) no
C9A C11 C13 118.0(3) no
C9A C11 C12 107.5(3) no
C9A C11 C9 119.8(3) no
C13 C11 C12 123.7(3) no
C13 C11 C9 116.2(3) no
C12 C11 C9 57.9(2) no
C9 C12 C15 125.2(3) no
C9 C12 C11 63.7(2) no
C9 C12 C10 103.6(3) no
C15 C12 C11 126.5(3) no
C15 C12 C10 119.9(3) no
C11 C12 C10 104.2(3) no
O2 C13 O1 125.2(4) no
O2 C13 C11 122.2(4) no
O1 C13 C11 112.5(3) no
O4 C15 O3 125.1(4) no
O4 C15 C12 124.5(4) no
O3 C15 C12 110.3(4) no

loop_
_geom_bond_atom_site_label_1
_geom_bond_atom_site_label_2
_geom_bond_distance
_geom_bond_publ_flag
Cl1 C9 1.751(4) no
Cl2 C10 1.767(4) no
O1 C13 1.308(5) no
O1 C14 1.448(6) no
O2 C13 1.201(5) no
O3 C15 1.330(5) no
O3 C16 1.424(7) no
O4 C15 1.185(6) no
C1 C9A 1.378(6) no
C1 C2 1.389(8) no
C2 C3 1.380(10) no
C3 C4 1.390(10) no
C4A C9A 1.381(6) no
C4A C4 1.392(6) no
C4A C10 1.513(6) no
C5 C10A 1.370(5) no
C5 C6 1.394(7) no
C6 C7 1.389(7) no
C7 C8 1.392(6) no
C8 C8A 1.391(6) no
C8A C10A 1.388(5) no
C8A C9 1.473(5) no
C9A C11 1.500(5) no
C9 C12 1.497(5) no
C9 C11 1.585(5) no
C10A C10 1.520(5) no
C10 C12 1.566(5) no
C11 C13 1.501(5) no
C11 C12 1.506(5) no
C12 C15 1.498(6) no
